data_9012288
loop_
_publ_author_name
'Hoard, J. L.'
'Geller, S.'
'Hughes, R. E.'

_publ_section_title
;
 On the structure of elementary boron
;
_journal_name_full 'Journal of the American Chemical Society'
_journal_page_first 1892
_journal_page_last 1893
_journal_paper_doi 10.1021/ja01148a555
_journal_volume 73
_journal_year 1951
_chemical_compound_source Synthetic
_chemical_formula_sum B
_chemical_name_common Boron
_chemical_name_mineral Boron
_space_group_IT_number 118
_symmetry_space_group_name_Hall 'P -4 -2n'
_symmetry_space_group_name_H-M 'P -4 n 2'
_cell_angle_alpha 90
_cell_angle_beta 90
_cell_angle_gamma 90
_cell_length_a 8.73
_cell_length_b 8.73
_cell_length_c 5.03
_cell_formula_units_Z 52
_cell_volume 383.351
_database_code_amcsd 0014080
_exptl_crystal_density_diffrn 2.435
_cod_database_code 9012288

loop_
_space_group_symop_operation_xyz
x,y,z
1/2+y,1/2+x,1/2-z
y,-x,-z
1/2+x,1/2-y,1/2+z
-x,-y,z
1/2-y,1/2-x,1/2-z
-y,x,-z
1/2-x,1/2+y,1/2+z

loop_
_atom_site_label
_atom_site_fract_x
_atom_site_fract_y
_atom_site_fract_z
B1 0.00000 0.00000 0.50000
B2 0.50000 0.50000 0.00000
B3 0.32800 0.09500 0.39500
B4 0.09500 0.32800 0.39500
B5 0.22300 0.07800 0.10500
B6 0.07800 0.22300 0.10500
B7 0.12700 0.12700 0.39500
B8 0.25000 0.25000 -0.07800

loop_
_cod_related_entry_id
_cod_related_entry_database
_cod_related_entry_code
1 AMCSD 0014080
